data_7047479
loop_
_publ_author_name
'Raeder, Jan'
'Reiners, Matthias'
'Baumgarten, Robert'
'M\"unster, Katharina'
'Baabe, Dirk'
'Freytag, Matthias'
'Jones, Peter G.'
'Walter, Marc D.'

_publ_section_title
;
 Synthesis and molecular structure of pentadienyl complexes of the
 rare-earth metals.
;
_journal_issue 41
_journal_name_full 'Dalton transactions (Cambridge, England : 2003)'
_journal_page_first 14468
_journal_page_last 14482
_journal_paper_doi 10.1039/c8dt03123a
_journal_volume 47
_journal_year 2018
_chemical_formula_sum 'C30 H54 O Yb'
_chemical_formula_weight 603.77
_space_group_IT_number 14
_space_group_name_Hall '-P 2yn'
_space_group_name_H-M_alt 'P 1 21/n 1'
_symmetry_cell_setting monoclinic
_symmetry_space_group_name_Hall '-P 2yn'
_symmetry_space_group_name_H-M 'P 1 21/n 1'
_atom_sites_solution_hydrogens geom
_atom_sites_solution_primary direct
_atom_sites_solution_secondary difmap
_audit_creation_method SHELXL-97
_audit_update_record
;
2018-07-12 deposited with the CCDC.
2018-08-29 downloaded from the CCDC.
;
_cell_angle_alpha 90.00
_cell_angle_beta 105.345(2)
_cell_angle_gamma 90.00
_cell_formula_units_Z 4
_cell_length_a 9.8991(2)
_cell_length_b 21.6891(3)
_cell_length_c 14.3974(3)
_cell_measurement_reflns_used 41866
_cell_measurement_temperature 100(2)
_cell_measurement_theta_max 29.7610
_cell_measurement_theta_min 2.3100
_cell_volume 2980.96(10)
_computing_cell_refinement
; 
CrysAlisPro, Agilent Technologies, 
Version 1.171.37.35 (release 13-08-2014 CrysAlis171 .NET) 
(compiled Aug 13 2014,18:06:01) 
;
_computing_data_collection
; 
CrysAlisPro, Agilent Technologies, 
Version 1.171.37.35 (release 13-08-2014 CrysAlis171 .NET) 
(compiled Aug 13 2014,18:06:01) 
;
_computing_data_reduction
; 
CrysAlisPro, Agilent Technologies, 
Version 1.171.37.35 (release 13-08-2014 CrysAlis171 .NET) 
(compiled Aug 13 2014,18:06:01) 
;
_computing_molecular_graphics 'Bruker XP'
_computing_publication_material SHELXL-97
_computing_structure_refinement 'SHELXL-97 (Sheldrick, 1997)'
_computing_structure_solution 'SHELXS-97 (Sheldrick, 1990)'
_diffrn_ambient_temperature 100(2)
_diffrn_detector_area_resol_mean 16.1419
_diffrn_measured_fraction_theta_full 0.999
_diffrn_measured_fraction_theta_max 0.999
_diffrn_measurement_device_type 'Oxford Diffraction Xcalibur, Eos'
_diffrn_measurement_method '\w scans'
_diffrn_radiation_monochromator graphite
_diffrn_radiation_type MoK\a
_diffrn_radiation_wavelength 0.71073
_diffrn_reflns_av_R_equivalents 0.0622
_diffrn_reflns_av_sigmaI/netI 0.0236
_diffrn_reflns_limit_h_max 13
_diffrn_reflns_limit_h_min -13
_diffrn_reflns_limit_k_max 30
_diffrn_reflns_limit_k_min -30
_diffrn_reflns_limit_l_max 20
_diffrn_reflns_limit_l_min -20
_diffrn_reflns_number 182001
_diffrn_reflns_theta_full 30.03
_diffrn_reflns_theta_max 30.03
_diffrn_reflns_theta_min 2.25
_diffrn_source 'Enhance (Mo) X-ray Source'
_exptl_absorpt_coefficient_mu 3.155
_exptl_absorpt_correction_T_max 1.00000
_exptl_absorpt_correction_T_min 0.68145
_exptl_absorpt_correction_type multi-scan
_exptl_absorpt_process_details
; 
CrysAlisPro, Agilent Technologies, 
Version 1.171.37.35 (release 13-08-2014 CrysAlis171 .NET) 
(compiled Aug 13 2014,18:06:01) 
;
_exptl_crystal_colour 'dark green'
_exptl_crystal_density_diffrn 1.345
_exptl_crystal_density_method 'not measured'
_exptl_crystal_description plate
_exptl_crystal_F_000 1248
_exptl_crystal_size_max 0.25
_exptl_crystal_size_mid 0.20
_exptl_crystal_size_min 0.05
_refine_diff_density_max 1.789
_refine_diff_density_min -0.889
_refine_diff_density_rms 0.104
_refine_ls_extinction_method none
_refine_ls_goodness_of_fit_ref 1.125
_refine_ls_hydrogen_treatment mixed
_refine_ls_matrix_type full
_refine_ls_number_parameters 341
_refine_ls_number_reflns 8714
_refine_ls_number_restraints 29
_refine_ls_restrained_S_all 1.124
_refine_ls_R_factor_all 0.0337
_refine_ls_R_factor_gt 0.0269
_refine_ls_shift/su_max 0.002
_refine_ls_shift/su_mean 0.000
_refine_ls_structure_factor_coef Fsqd
_refine_ls_weighting_details 'calc w=1/[\s^2^(Fo^2^)+(0.0246P)^2^+2.5317P] where P=(Fo^2^+2Fc^2^)/3'
_refine_ls_weighting_scheme calc
_refine_ls_wR_factor_gt 0.0555
_refine_ls_wR_factor_ref 0.0577
_reflns_number_gt 7776
_reflns_number_total 8714
_reflns_threshold_expression >2sigma(I)
_cod_data_source_file c8dt03123a2.cif
_cod_data_source_block mr61
_cod_depositor_comments 'Adding full bibliography for 7047466--7047481.cif.'
_cod_original_cell_volume 2980.95(10)
_cod_original_sg_symbol_H-M 'P 21/n'
_cod_database_code 7047479

loop_
_symmetry_equiv_pos_as_xyz
'x, y, z'
'-x+1/2, y+1/2, -z+1/2'
'-x, -y, -z'
'x-1/2, -y-1/2, z-1/2'

loop_
_atom_site_label
_atom_site_type_symbol
_atom_site_fract_x
_atom_site_fract_y
_atom_site_fract_z
_atom_site_U_iso_or_equiv
_atom_site_adp_type
_atom_site_occupancy
_atom_site_symmetry_multiplicity
_atom_site_calc_flag
_atom_site_refinement_flags
Yb1 Yb 0.731000(9) 0.639868(4) 0.348773(6) 0.01337(3) Uani 1 1 d .
O1 O 0.91927(18) 0.63410(8) 0.49627(12) 0.0221(4) Uani 1 1 d .
C1 C 0.8614(2) 0.53735(11) 0.31332(17) 0.0175(4) Uani 1 1 d D
H1A H 0.855(3) 0.5308(13) 0.3766(13) 0.021(7) Uiso 1 1 d D
H1B H 0.9529(19) 0.5347(13) 0.3050(19) 0.022(7) Uiso 1 1 d D
C2 C 0.7447(2) 0.53631(10) 0.23625(16) 0.0152(4) Uani 1 1 d .
C3 C 0.6029(2) 0.54112(11) 0.24066(16) 0.0163(4) Uani 1 1 d D
H3 H 0.539(2) 0.5391(12) 0.1813(15) 0.013(6) Uiso 1 1 d D
C4 C 0.5411(2) 0.54277(10) 0.31935(16) 0.0161(4) Uani 1 1 d .
C5 C 0.6103(3) 0.54569(11) 0.41599(17) 0.0203(5) Uani 1 1 d D
H5B H 0.562(3) 0.5484(14) 0.4641(17) 0.032(8) Uiso 1 1 d D
H5A H 0.7054(18) 0.5363(14) 0.440(2) 0.031(8) Uiso 1 1 d D
C6 C 0.7641(2) 0.52901(11) 0.13323(16) 0.0179(4) Uani 1 1 d .
C7 C 0.6758(3) 0.57503(12) 0.06077(17) 0.0242(5) Uani 1 1 d .
H7A H 0.5764 0.5692 0.0573 0.036 Uiso 1 1 calc R
H7B H 0.6910 0.5680 -0.0029 0.036 Uiso 1 1 calc R
H7C H 0.7037 0.6172 0.0818 0.036 Uiso 1 1 calc R
C8 C 0.9166(3) 0.53791(15) 0.12989(19) 0.0306(6) Uani 1 1 d .
H8A H 0.9226 0.5338 0.0633 0.046 Uiso 1 1 calc R
H8B H 0.9758 0.5066 0.1701 0.046 Uiso 1 1 calc R
H8C H 0.9489 0.5790 0.1542 0.046 Uiso 1 1 calc R
C9 C 0.7195(3) 0.46311(12) 0.10047(19) 0.0287(6) Uani 1 1 d .
H9A H 0.7748 0.4337 0.1469 0.043 Uiso 1 1 calc R
H9B H 0.7352 0.4558 0.0370 0.043 Uiso 1 1 calc R
H9C H 0.6198 0.4577 0.0966 0.043 Uiso 1 1 calc R
C10 C 0.3782(2) 0.54071(11) 0.29015(17) 0.0190(4) Uani 1 1 d .
C11 C 0.3147(3) 0.56531(13) 0.36919(19) 0.0273(5) Uani 1 1 d .
H11A H 0.2123 0.5633 0.3469 0.041 Uiso 1 1 calc R
H11B H 0.3440 0.6082 0.3838 0.041 Uiso 1 1 calc R
H11C H 0.3473 0.5401 0.4274 0.041 Uiso 1 1 calc R
C12 C 0.3374(3) 0.47243(12) 0.2733(2) 0.0356(7) Uani 1 1 d .
H12A H 0.3741 0.4561 0.2213 0.053 Uiso 1 1 calc R
H12B H 0.2351 0.4686 0.2553 0.053 Uiso 1 1 calc R
H12C H 0.3770 0.4490 0.3324 0.053 Uiso 1 1 calc R
C13 C 0.3114(2) 0.57756(13) 0.19868(18) 0.0260(5) Uani 1 1 d .
H13A H 0.3475 0.6198 0.2060 0.039 Uiso 1 1 calc R
H13B H 0.2095 0.5783 0.1882 0.039 Uiso 1 1 calc R
H13C H 0.3344 0.5581 0.1434 0.039 Uiso 1 1 calc R
C14 C 0.7738(2) 0.71711(11) 0.20823(17) 0.0195(5) Uani 1 1 d D
H14A H 0.835(3) 0.7077(13) 0.1699(18) 0.026(8) Uiso 1 1 d D
H14B H 0.6787(17) 0.7120(12) 0.1799(18) 0.019(7) Uiso 1 1 d D
C15 C 0.8251(2) 0.74831(10) 0.29405(16) 0.0158(4) Uani 1 1 d .
C16 C 0.7479(2) 0.76435(10) 0.36127(16) 0.0156(4) Uani 1 1 d D
H16 H 0.797(3) 0.7856(11) 0.4145(16) 0.014(6) Uiso 1 1 d D
C17 C 0.6051(2) 0.75336(10) 0.35861(16) 0.0161(4) Uani 1 1 d .
C18 C 0.5095(2) 0.72007(11) 0.29003(17) 0.0190(4) Uani 1 1 d D
H18A H 0.517(3) 0.7115(12) 0.2274(13) 0.018(7) Uiso 1 1 d D
H18B H 0.4184(19) 0.7136(13) 0.295(2) 0.022(7) Uiso 1 1 d D
C19 C 0.9830(2) 0.76656(11) 0.32088(17) 0.0177(4) Uani 1 1 d .
C20 C 0.9958(3) 0.82643(12) 0.2671(2) 0.0292(6) Uani 1 1 d .
H20A H 0.9620 0.8194 0.1975 0.044 Uiso 1 1 calc R
H20B H 1.0941 0.8393 0.2830 0.044 Uiso 1 1 calc R
H20C H 0.9395 0.8587 0.2863 0.044 Uiso 1 1 calc R
C21 C 1.0721(3) 0.71700(12) 0.2898(2) 0.0277(5) Uani 1 1 d .
H21A H 1.1712 0.7285 0.3115 0.042 Uiso 1 1 calc R
H21B H 1.0444 0.7134 0.2194 0.042 Uiso 1 1 calc R
H21C H 1.0578 0.6774 0.3185 0.042 Uiso 1 1 calc R
C22 C 1.0461(3) 0.77769(14) 0.42867(19) 0.0300(6) Uani 1 1 d .
H22A H 1.0028 0.8142 0.4487 0.045 Uiso 1 1 calc R
H22B H 1.1473 0.7842 0.4413 0.045 Uiso 1 1 calc R
H22C H 1.0285 0.7417 0.4650 0.045 Uiso 1 1 calc R
C23 C 0.5511(2) 0.77954(11) 0.44282(17) 0.0191(4) Uani 1 1 d .
C24 C 0.6641(3) 0.80975(13) 0.52403(18) 0.0260(5) Uani 1 1 d .
H24A H 0.7356 0.7791 0.5530 0.039 Uiso 1 1 calc R
H24B H 0.6213 0.8257 0.5732 0.039 Uiso 1 1 calc R
H24C H 0.7077 0.8437 0.4977 0.039 Uiso 1 1 calc R
C25 C 0.4412(3) 0.82946(12) 0.4024(2) 0.0276(5) Uani 1 1 d .
H25A H 0.4029 0.8450 0.4541 0.041 Uiso 1 1 calc R
H25B H 0.3655 0.8118 0.3512 0.041 Uiso 1 1 calc R
H25C H 0.4852 0.8634 0.3763 0.041 Uiso 1 1 calc R
C26 C 0.4824(3) 0.72838(12) 0.48884(19) 0.0276(5) Uani 1 1 d .
H26A H 0.4479 0.7459 0.5410 0.041 Uiso 1 1 calc R
H26B H 0.5517 0.6963 0.5149 0.041 Uiso 1 1 calc R
H26C H 0.4040 0.7104 0.4400 0.041 Uiso 1 1 calc R
C27 C 1.0547(3) 0.60382(13) 0.51234(18) 0.0264(5) Uani 1 1 d .
H27A H 1.1012 0.6161 0.4622 0.032 Uiso 1 1 calc R
H27B H 1.0431 0.5585 0.5104 0.032 Uiso 1 1 calc R
C28 C 1.1397(3) 0.62399(14) 0.6098(2) 0.0396(8) Uani 1 1 d .
H28A H 1.1850 0.6644 0.6069 0.048 Uiso 1 1 calc R
H28B H 1.2121 0.5931 0.6393 0.048 Uiso 1 1 calc R
C29 C 1.0262(4) 0.62829(15) 0.6638(2) 0.0445(8) Uani 1 1 d .
H29A H 1.0559 0.6554 0.7209 0.053 Uiso 1 1 calc R
H29B H 1.0027 0.5871 0.6846 0.053 Uiso 1 1 calc R
C30 C 0.9022(3) 0.65612(15) 0.5880(2) 0.0351(7) Uani 1 1 d .
H30A H 0.8121 0.6419 0.5981 0.042 Uiso 1 1 calc R
H30B H 0.9051 0.7017 0.5908 0.042 Uiso 1 1 calc R

loop_
_atom_site_aniso_label
_atom_site_aniso_U_11
_atom_site_aniso_U_22
_atom_site_aniso_U_33
_atom_site_aniso_U_23
_atom_site_aniso_U_13
_atom_site_aniso_U_12
Yb1 0.01200(5) 0.01368(5) 0.01330(5) -0.00058(3) 0.00136(3) 0.00004(3)
O1 0.0202(8) 0.0265(9) 0.0161(8) -0.0034(7) -0.0015(6) 0.0043(7)
C1 0.0143(10) 0.0182(11) 0.0187(11) -0.0028(8) 0.0019(8) 0.0022(8)
C2 0.0144(9) 0.0144(10) 0.0158(10) -0.0014(8) 0.0020(8) -0.0007(8)
C3 0.0117(9) 0.0207(11) 0.0145(10) -0.0006(8) -0.0003(8) -0.0014(8)
C4 0.0139(9) 0.0136(10) 0.0199(11) 0.0010(8) 0.0029(8) -0.0005(8)
C5 0.0204(11) 0.0218(12) 0.0188(11) 0.0037(9) 0.0054(9) -0.0015(9)
C6 0.0157(10) 0.0223(11) 0.0152(10) -0.0043(8) 0.0033(8) 0.0008(8)
C7 0.0251(12) 0.0304(13) 0.0169(11) -0.0008(10) 0.0051(9) 0.0013(10)
C8 0.0186(11) 0.0498(18) 0.0247(13) -0.0013(12) 0.0077(10) 0.0023(11)
C9 0.0379(15) 0.0256(13) 0.0214(12) -0.0084(10) 0.0057(11) -0.0015(11)
C10 0.0142(10) 0.0170(11) 0.0261(12) -0.0002(9) 0.0059(9) -0.0016(8)
C11 0.0196(11) 0.0314(14) 0.0334(14) 0.0047(11) 0.0114(10) 0.0052(10)
C12 0.0189(12) 0.0217(13) 0.065(2) -0.0059(13) 0.0095(13) -0.0029(10)
C13 0.0113(10) 0.0366(14) 0.0268(12) 0.0025(11) -0.0007(9) 0.0010(10)
C14 0.0174(10) 0.0246(12) 0.0172(11) -0.0014(9) 0.0059(9) -0.0033(9)
C15 0.0160(10) 0.0142(10) 0.0170(10) 0.0012(8) 0.0042(8) -0.0014(8)
C16 0.0128(10) 0.0162(10) 0.0163(10) -0.0022(8) 0.0014(8) -0.0016(8)
C17 0.0163(10) 0.0141(10) 0.0183(10) 0.0007(8) 0.0053(8) 0.0016(8)
C18 0.0132(10) 0.0226(11) 0.0211(11) -0.0025(9) 0.0040(9) 0.0011(8)
C19 0.0146(10) 0.0194(11) 0.0200(11) -0.0007(9) 0.0062(8) -0.0012(8)
C20 0.0177(11) 0.0247(13) 0.0473(17) 0.0085(12) 0.0121(11) -0.0029(10)
C21 0.0183(11) 0.0287(13) 0.0358(14) -0.0039(11) 0.0069(10) 0.0041(10)
C22 0.0172(11) 0.0457(17) 0.0257(13) -0.0091(12) 0.0033(10) -0.0095(11)
C23 0.0193(11) 0.0181(11) 0.0222(11) -0.0032(9) 0.0093(9) -0.0011(8)
C24 0.0273(13) 0.0299(13) 0.0232(12) -0.0100(10) 0.0107(10) -0.0056(10)
C25 0.0277(13) 0.0225(13) 0.0360(15) -0.0028(11) 0.0143(11) 0.0047(10)
C26 0.0360(14) 0.0270(13) 0.0245(13) -0.0018(10) 0.0165(11) -0.0057(11)
C27 0.0187(11) 0.0314(14) 0.0243(12) 0.0001(10) -0.0030(9) 0.0063(10)
C28 0.0377(16) 0.0274(14) 0.0376(16) -0.0041(12) -0.0185(13) 0.0019(12)
C29 0.072(2) 0.0327(16) 0.0216(14) -0.0024(12) 0.0007(14) 0.0101(15)
C30 0.0452(17) 0.0385(16) 0.0215(13) -0.0100(11) 0.0086(12) 0.0044(13)

loop_
_atom_type_symbol
_atom_type_description
_atom_type_scat_dispersion_real
_atom_type_scat_dispersion_imag
_atom_type_scat_source
C C 0.0033 0.0016 'International Tables Vol C Tables 4.2.6.8 and 6.1.1.4'
H H 0.0000 0.0000 'International Tables Vol C Tables 4.2.6.8 and 6.1.1.4'
Yb Yb -0.3850 5.5486 'International Tables Vol C Tables 4.2.6.8 and 6.1.1.4'
O O 0.0106 0.0060 'International Tables Vol C Tables 4.2.6.8 and 6.1.1.4'

loop_
_geom_angle_atom_site_label_1
_geom_angle_atom_site_label_2
_geom_angle_atom_site_label_3
_geom_angle
O1 Yb1 C5 87.55(7)
O1 Yb1 C1 80.06(6)
C5 Yb1 C1 73.74(8)
O1 Yb1 C16 88.49(6)
C5 Yb1 C16 139.75(7)
C1 Yb1 C16 144.41(7)
O1 Yb1 C15 93.17(6)
C5 Yb1 C15 170.02(7)
C1 Yb1 C15 116.20(7)
C16 Yb1 C15 30.44(7)
O1 Yb1 C14 116.33(7)
C5 Yb1 C14 154.69(7)
C1 Yb1 C14 100.92(7)
C16 Yb1 C14 54.66(7)
C15 Yb1 C14 29.29(7)
O1 Yb1 C18 131.75(6)
C5 Yb1 C18 101.42(7)
C1 Yb1 C18 148.08(7)
C16 Yb1 C18 54.57(7)
C15 Yb1 C18 70.78(7)
C14 Yb1 C18 69.72(7)
O1 Yb1 C3 125.89(6)
C5 Yb1 C3 55.04(7)
C1 Yb1 C3 54.63(7)
C16 Yb1 C3 145.55(6)
C15 Yb1 C3 130.58(7)
C14 Yb1 C3 101.30(7)
C18 Yb1 C3 96.19(7)
O1 Yb1 C4 115.18(6)
C5 Yb1 C4 29.23(7)
C1 Yb1 C4 71.56(7)
C16 Yb1 C4 142.46(6)
C15 Yb1 C4 151.64(6)
C14 Yb1 C4 125.46(7)
C18 Yb1 C4 88.87(7)
C3 Yb1 C4 29.82(7)
O1 Yb1 C17 104.58(6)
C5 Yb1 C17 114.12(7)
C1 Yb1 C17 170.73(7)
C16 Yb1 C17 30.05(6)
C15 Yb1 C17 56.08(7)
C14 Yb1 C17 69.86(7)
C18 Yb1 C17 28.84(7)
C3 Yb1 C17 124.91(6)
C4 Yb1 C17 112.61(6)
O1 Yb1 C2 108.77(6)
C5 Yb1 C2 71.97(7)
C1 Yb1 C2 28.96(6)
C16 Yb1 C2 145.95(7)
C15 Yb1 C2 117.01(7)
C14 Yb1 C2 91.30(7)
C18 Yb1 C2 119.15(7)
C3 Yb1 C2 29.77(6)
C4 Yb1 C2 55.74(6)
C17 Yb1 C2 146.38(6)
C27 O1 C30 109.08(19)
C27 O1 Yb1 128.57(14)
C30 O1 Yb1 121.99(16)
C2 C1 Yb1 79.82(13)
C1 C2 C3 126.2(2)
C1 C2 C6 118.84(19)
C3 C2 C6 114.97(18)
C1 C2 Yb1 71.22(13)
C3 C2 Yb1 73.50(13)
C6 C2 Yb1 132.29(15)
C4 C3 C2 132.3(2)
C4 C3 Yb1 76.17(13)
C2 C3 Yb1 76.74(12)
C5 C4 C3 126.9(2)
C5 C4 C10 118.4(2)
C3 C4 C10 114.67(19)
C5 C4 Yb1 71.13(13)
C3 C4 Yb1 74.01(12)
C10 C4 Yb1 132.36(14)
C4 C5 Yb1 79.64(14)
C9 C6 C8 108.3(2)
C9 C6 C7 109.30(19)
C8 C6 C7 106.5(2)
C9 C6 C2 106.88(19)
C8 C6 C2 112.85(18)
C7 C6 C2 112.95(18)
C13 C10 C11 106.7(2)
C13 C10 C12 109.3(2)
C11 C10 C12 108.1(2)
C13 C10 C4 113.47(19)
C11 C10 C4 112.87(19)
C12 C10 C4 106.30(19)
C15 C14 Yb1 74.44(13)
C14 C15 C16 126.1(2)
C14 C15 C19 117.0(2)
C16 C15 C19 116.88(19)
C14 C15 Yb1 76.27(14)
C16 C15 Yb1 74.24(13)
C19 C15 Yb1 123.04(14)
C17 C16 C15 130.3(2)
C17 C16 Yb1 77.75(13)
C15 C16 Yb1 75.31(13)
C18 C17 C16 126.6(2)
C18 C17 C23 115.9(2)
C16 C17 C23 117.47(19)
C18 C17 Yb1 74.43(13)
C16 C17 Yb1 72.20(12)
C23 C17 Yb1 127.87(14)
C17 C18 Yb1 76.73(13)
C21 C19 C22 107.2(2)
C21 C19 C20 108.4(2)
C22 C19 C20 108.2(2)
C21 C19 C15 111.54(19)
C22 C19 C15 113.87(19)
C20 C19 C15 107.52(19)
C24 C23 C25 106.7(2)
C24 C23 C26 107.2(2)
C25 C23 C26 108.8(2)
C24 C23 C17 114.68(19)
C25 C23 C17 108.48(19)
C26 C23 C17 110.75(19)
O1 C27 C28 106.4(2)
C27 C28 C29 100.8(2)
C28 C29 C30 102.7(2)
O1 C30 C29 104.7(2)

loop_
_geom_bond_atom_site_label_1
_geom_bond_atom_site_label_2
_geom_bond_distance
Yb1 O1 2.4297(16)
Yb1 C5 2.674(2)
Yb1 C1 2.687(2)
Yb1 C16 2.708(2)
Yb1 C15 2.722(2)
Yb1 C14 2.745(2)
Yb1 C18 2.751(2)
Yb1 C3 2.752(2)
Yb1 C4 2.780(2)
Yb1 C17 2.780(2)
Yb1 C2 2.794(2)
O1 C27 1.455(3)
O1 C30 1.456(3)
C1 C2 1.374(3)
C2 C3 1.425(3)
C2 C6 1.553(3)
C3 C4 1.423(3)
C4 C5 1.380(3)
C4 C10 1.555(3)
C6 C9 1.533(3)
C6 C8 1.536(3)
C6 C7 1.538(3)
C10 C13 1.533(3)
C10 C11 1.534(3)
C10 C12 1.537(3)
C14 C15 1.382(3)
C15 C16 1.426(3)
C15 C19 1.558(3)
C16 C17 1.425(3)
C17 C18 1.378(3)
C17 C23 1.556(3)
C19 C21 1.531(3)
C19 C22 1.531(3)
C19 C20 1.534(3)
C23 C24 1.535(3)
C23 C25 1.536(3)
C23 C26 1.539(3)
C27 C28 1.498(4)
C28 C29 1.529(5)
C29 C30 1.534(4)

loop_
_geom_torsion_atom_site_label_1
_geom_torsion_atom_site_label_2
_geom_torsion_atom_site_label_3
_geom_torsion_atom_site_label_4
_geom_torsion
C5 Yb1 O1 C27 97.8(2)
C1 Yb1 O1 C27 23.9(2)
C16 Yb1 O1 C27 -122.3(2)
C15 Yb1 O1 C27 -92.2(2)
C14 Yb1 O1 C27 -73.5(2)
C18 Yb1 O1 C27 -159.09(18)
C3 Yb1 O1 C27 55.4(2)
C4 Yb1 O1 C27 87.9(2)
C17 Yb1 O1 C27 -147.93(19)
C2 Yb1 O1 C27 27.7(2)
C5 Yb1 O1 C30 -74.6(2)
C1 Yb1 O1 C30 -148.5(2)
C16 Yb1 O1 C30 65.4(2)
C15 Yb1 O1 C30 95.5(2)
C14 Yb1 O1 C30 114.2(2)
C18 Yb1 O1 C30 28.6(2)
C3 Yb1 O1 C30 -116.95(19)
C4 Yb1 O1 C30 -84.4(2)
C17 Yb1 O1 C30 39.7(2)
C2 Yb1 O1 C30 -144.60(19)
O1 Yb1 C1 C2 172.37(15)
C5 Yb1 C1 C2 82.03(14)
C16 Yb1 C1 C2 -114.54(15)
C15 Yb1 C1 C2 -98.98(14)
C14 Yb1 C1 C2 -72.49(14)
C18 Yb1 C1 C2 -3.5(2)
C3 Yb1 C1 C2 23.69(13)
C4 Yb1 C1 C2 51.45(14)
Yb1 C1 C2 C3 -51.6(2)
Yb1 C1 C2 C6 128.61(19)
O1 Yb1 C2 C1 -7.94(15)
C5 Yb1 C2 C1 -88.84(15)
C16 Yb1 C2 C1 109.00(16)
C15 Yb1 C2 C1 95.88(15)
C14 Yb1 C2 C1 110.50(14)
C18 Yb1 C2 C1 177.90(13)
C3 Yb1 C2 C1 -138.7(2)
C4 Yb1 C2 C1 -116.14(16)
C17 Yb1 C2 C1 164.50(14)
O1 Yb1 C2 C3 130.77(13)
C5 Yb1 C2 C3 49.86(13)
C1 Yb1 C2 C3 138.7(2)
C16 Yb1 C2 C3 -112.30(15)
C15 Yb1 C2 C3 -125.42(13)
C14 Yb1 C2 C3 -110.79(13)
C18 Yb1 C2 C3 -43.40(15)
C4 Yb1 C2 C3 22.57(12)
C17 Yb1 C2 C3 -56.80(18)
O1 Yb1 C2 C6 -120.23(18)
C5 Yb1 C2 C6 158.9(2)
C1 Yb1 C2 C6 -112.3(2)
C16 Yb1 C2 C6 -3.3(2)
C15 Yb1 C2 C6 -16.4(2)
C14 Yb1 C2 C6 -1.79(19)
C18 Yb1 C2 C6 65.6(2)
C3 Yb1 C2 C6 109.0(2)
C4 Yb1 C2 C6 131.6(2)
C17 Yb1 C2 C6 52.2(2)
C1 C2 C3 C4 -6.1(4)
C6 C2 C3 C4 173.6(2)
Yb1 C2 C3 C4 -56.9(2)
C1 C2 C3 Yb1 50.7(2)
C6 C2 C3 Yb1 -129.50(18)
O1 Yb1 C3 C4 78.09(14)
C5 Yb1 C3 C4 22.86(12)
C1 Yb1 C3 C4 117.29(15)
C16 Yb1 C3 C4 -105.98(15)
C15 Yb1 C3 C4 -146.69(12)
C14 Yb1 C3 C4 -147.25(13)
C18 Yb1 C3 C4 -76.76(13)
C17 Yb1 C3 C4 -74.03(14)
C2 Yb1 C3 C4 140.4(2)
O1 Yb1 C3 C2 -62.27(15)
C5 Yb1 C3 C2 -117.50(15)
C1 Yb1 C3 C2 -23.07(12)
C16 Yb1 C3 C2 113.65(15)
C15 Yb1 C3 C2 72.95(15)
C14 Yb1 C3 C2 72.38(13)
C18 Yb1 C3 C2 142.87(13)
C4 Yb1 C3 C2 -140.4(2)
C17 Yb1 C3 C2 145.60(12)
C2 C3 C4 C5 6.6(4)
Yb1 C3 C4 C5 -50.5(2)
C2 C3 C4 C10 -173.2(2)
Yb1 C3 C4 C10 129.76(17)
C2 C3 C4 Yb1 57.1(2)
O1 Yb1 C4 C5 20.46(16)
C1 Yb1 C4 C5 89.49(15)
C16 Yb1 C4 C5 -103.87(16)
C15 Yb1 C4 C5 -159.27(15)
C14 Yb1 C4 C5 179.94(14)
C18 Yb1 C4 C5 -116.15(15)
C3 Yb1 C4 C5 139.3(2)
C17 Yb1 C4 C5 -99.34(14)
C2 Yb1 C4 C5 116.77(16)
O1 Yb1 C4 C3 -118.84(12)
C5 Yb1 C4 C3 -139.3(2)
C1 Yb1 C4 C3 -49.81(13)
C16 Yb1 C4 C3 116.82(14)
C15 Yb1 C4 C3 61.43(19)
C14 Yb1 C4 C3 40.64(15)
C18 Yb1 C4 C3 104.55(13)
C17 Yb1 C4 C3 121.35(13)
C2 Yb1 C4 C3 -22.53(12)
O1 Yb1 C4 C10 132.12(19)
C5 Yb1 C4 C10 111.7(3)
C1 Yb1 C4 C10 -158.8(2)
C16 Yb1 C4 C10 7.8(3)
C15 Yb1 C4 C10 -47.6(3)
C14 Yb1 C4 C10 -68.4(2)
C18 Yb1 C4 C10 -4.5(2)
C3 Yb1 C4 C10 -109.0(2)
C17 Yb1 C4 C10 12.3(2)
C2 Yb1 C4 C10 -131.6(2)
C3 C4 C5 Yb1 51.6(2)
C10 C4 C5 Yb1 -128.66(19)
O1 Yb1 C5 C4 -161.54(14)
C1 Yb1 C5 C4 -81.18(14)
C16 Yb1 C5 C4 113.70(15)
C14 Yb1 C5 C4 -0.1(3)
C18 Yb1 C5 C4 66.29(15)
C3 Yb1 C5 C4 -23.31(13)
C17 Yb1 C5 C4 93.58(14)
C2 Yb1 C5 C4 -50.89(14)
C1 C2 C6 C9 106.4(2)
C3 C2 C6 C9 -73.4(2)
Yb1 C2 C6 C9 -163.42(16)
C1 C2 C6 C8 -12.5(3)
C3 C2 C6 C8 167.7(2)
Yb1 C2 C6 C8 77.7(3)
C1 C2 C6 C7 -133.4(2)
C3 C2 C6 C7 46.8(3)
Yb1 C2 C6 C7 -43.2(3)
C5 C4 C10 C13 142.4(2)
C3 C4 C10 C13 -37.9(3)
Yb1 C4 C10 C13 52.6(3)
C5 C4 C10 C11 20.8(3)
C3 C4 C10 C11 -159.4(2)
Yb1 C4 C10 C11 -68.9(3)
C5 C4 C10 C12 -97.5(3)
C3 C4 C10 C12 82.3(3)
Yb1 C4 C10 C12 172.78(18)
O1 Yb1 C14 C15 -40.89(15)
C5 Yb1 C14 C15 159.91(16)
C1 Yb1 C14 C15 -125.11(14)
C16 Yb1 C14 C15 26.34(13)
C18 Yb1 C14 C15 86.64(14)
C3 Yb1 C14 C15 179.12(13)
C4 Yb1 C14 C15 159.84(12)
C17 Yb1 C14 C15 55.86(14)
C2 Yb1 C14 C15 -152.63(14)
Yb1 C14 C15 C16 -58.4(2)
Yb1 C14 C15 C19 120.36(18)
O1 Yb1 C15 C14 144.01(14)
C1 Yb1 C15 C14 63.53(15)
C16 Yb1 C15 C14 -134.4(2)
C18 Yb1 C15 C14 -82.60(14)
C3 Yb1 C15 C14 -1.13(17)
C4 Yb1 C15 C14 -36.2(2)
C17 Yb1 C15 C14 -110.53(15)
C2 Yb1 C15 C14 31.06(15)
O1 Yb1 C15 C16 -81.58(12)
C1 Yb1 C15 C16 -162.06(12)
C14 Yb1 C15 C16 134.4(2)
C18 Yb1 C15 C16 51.81(12)
C3 Yb1 C15 C16 133.28(12)
C4 Yb1 C15 C16 98.18(17)
C17 Yb1 C15 C16 23.88(12)
C2 Yb1 C15 C16 165.47(12)
O1 Yb1 C15 C19 30.56(17)
C1 Yb1 C15 C19 -49.91(18)
C16 Yb1 C15 C19 112.1(2)
C14 Yb1 C15 C19 -113.4(2)
C18 Yb1 C15 C19 163.96(18)
C3 Yb1 C15 C19 -114.58(16)
C4 Yb1 C15 C19 -149.68(16)
C17 Yb1 C15 C19 136.02(19)
C2 Yb1 C15 C19 -82.39(17)
C14 C15 C16 C17 -0.1(4)
C19 C15 C16 C17 -178.8(2)
Yb1 C15 C16 C17 -59.3(2)
C14 C15 C16 Yb1 59.2(2)
C19 C15 C16 Yb1 -119.48(18)
O1 Yb1 C16 C17 -123.25(13)
C5 Yb1 C16 C17 -38.84(18)
C1 Yb1 C16 C17 166.23(13)
C15 Yb1 C16 C17 137.9(2)
C14 Yb1 C16 C17 112.51(15)
C18 Yb1 C16 C17 23.49(12)
C3 Yb1 C16 C17 60.05(18)
C4 Yb1 C16 C17 8.37(18)
C2 Yb1 C16 C17 114.35(14)
O1 Yb1 C16 C15 98.87(13)
C5 Yb1 C16 C15 -176.71(12)
C1 Yb1 C16 C15 28.36(18)
C14 Yb1 C16 C15 -25.36(12)
C18 Yb1 C16 C15 -114.38(15)
C3 Yb1 C16 C15 -77.83(16)
C4 Yb1 C16 C15 -129.51(13)
C17 Yb1 C16 C15 -137.9(2)
C2 Yb1 C16 C15 -23.52(18)
C15 C16 C17 C18 4.5(4)
Yb1 C16 C17 C18 -53.9(2)
C15 C16 C17 C23 -177.6(2)
Yb1 C16 C17 C23 124.04(18)
C15 C16 C17 Yb1 58.3(2)
O1 Yb1 C17 C18 -162.59(14)
C5 Yb1 C17 C18 -68.69(15)
C16 Yb1 C17 C18 137.7(2)
C15 Yb1 C17 C18 113.49(16)
C14 Yb1 C17 C18 84.29(15)
C3 Yb1 C17 C18 -5.63(17)
C4 Yb1 C17 C18 -36.82(15)
C2 Yb1 C17 C18 24.8(2)
O1 Yb1 C17 C16 59.74(13)
C5 Yb1 C17 C16 153.64(13)
C15 Yb1 C17 C16 -24.18(12)
C14 Yb1 C17 C16 -53.38(13)
C18 Yb1 C17 C16 -137.7(2)
C3 Yb1 C17 C16 -143.30(12)
C4 Yb1 C17 C16 -174.49(12)
C2 Yb1 C17 C16 -112.86(15)
O1 Yb1 C17 C23 -51.61(19)
C5 Yb1 C17 C23 42.3(2)
C16 Yb1 C17 C23 -111.4(2)
C15 Yb1 C17 C23 -135.5(2)
C14 Yb1 C17 C23 -164.7(2)
C18 Yb1 C17 C23 111.0(2)
C3 Yb1 C17 C23 105.35(18)
C4 Yb1 C17 C23 74.16(19)
C2 Yb1 C17 C23 135.79(17)
C16 C17 C18 Yb1 53.0(2)
C23 C17 C18 Yb1 -124.97(18)
O1 Yb1 C18 C17 22.84(18)
C5 Yb1 C18 C17 119.84(14)
C1 Yb1 C18 C17 -162.65(14)
C16 Yb1 C18 C17 -24.45(13)
C15 Yb1 C18 C17 -53.71(14)
C14 Yb1 C18 C17 -84.85(14)
C3 Yb1 C18 C17 175.36(14)
C4 Yb1 C18 C17 146.40(14)
C2 Yb1 C18 C17 -164.57(13)
C14 C15 C19 C21 -36.4(3)
C16 C15 C19 C21 142.4(2)
Yb1 C15 C19 C21 54.4(2)
C14 C15 C19 C22 -157.8(2)
C16 C15 C19 C22 21.0(3)
Yb1 C15 C19 C22 -67.1(2)
C14 C15 C19 C20 82.3(3)
C16 C15 C19 C20 -98.8(2)
Yb1 C15 C19 C20 173.08(16)
C18 C17 C23 C24 173.1(2)
C16 C17 C23 C24 -5.0(3)
Yb1 C17 C23 C24 83.1(2)
C18 C17 C23 C25 -67.7(3)
C16 C17 C23 C25 114.2(2)
Yb1 C17 C23 C25 -157.69(16)
C18 C17 C23 C26 51.6(3)
C16 C17 C23 C26 -126.5(2)
Yb1 C17 C23 C26 -38.3(3)
C30 O1 C27 C28 -17.0(3)
Yb1 O1 C27 C28 169.86(18)
O1 C27 C28 C29 35.2(3)
C27 C28 C29 C30 -39.6(3)
C27 O1 C30 C29 -8.8(3)
Yb1 O1 C30 C29 164.90(19)
C28 C29 C30 O1 30.4(3)
